data_7052270
loop_
_publ_author_name
'Anita K\"ubel-Pollak'
'Craig J. Matthews'
'Simon Verdan'
'Bernard Bocquet'
'Xavier Melich'
'Alan F. Williams'
'Francine Lavergnat'
'Pierre-Yves Morgantini'
'G\'erald Bernardinelli'

_publ_section_title
;
 Conformational effects in molecular tectons containing protonated
 benzimidazole cations
;
_journal_issue 6
_journal_name_full 'New Journal of Chemistry'
_journal_page_first 851
_journal_paper_doi 10.1039/b602468h
_journal_volume 30
_journal_year 2006
_chemical_absolute_configuration ad
_chemical_formula_moiety '(C27 H27 N6) , Cl3 , (C H4 O)2'
_chemical_formula_sum 'C29 H35 Cl3 N6 O2'
_chemical_formula_weight 606.0
_space_group_IT_number 4
_symmetry_cell_setting monoclinic
_symmetry_space_group_name_Hall 'P 2yb'
_symmetry_space_group_name_H-M 'P 1 21 1'
_audit_conform_dict_name cif_core.dic
_audit_conform_dict_version 2.0.1
_audit_creation_date 1999-04-22
_audit_creation_method from_xtal_archive_file_using_CIFIO
_audit_update_record 2005-12-05
_cell_angle_alpha 90.00000
_cell_angle_beta 95.929(7)
_cell_angle_gamma 90.00000
_cell_formula_units_Z 2
_cell_length_a 8.5221(7)
_cell_length_b 11.8040(10)
_cell_length_c 14.8840(10)
_cell_measurement_reflns_used 26
_cell_measurement_temperature 200
_cell_measurement_theta_max 24.5
_cell_measurement_theta_min 17.5
_cell_volume 1489.2(2)
_computing_cell_refinement Xtal_latcon
_computing_data_collection Stoe_Stadi-4
_computing_data_reduction xtal_REFCAL_LSABS__SORTRF
_computing_molecular_graphics xtal_gx3
_computing_publication_material xtal_CIFIO
_computing_structure_refinement xtal_CRYLSQ
_computing_structure_solution multan_87
_diffrn_measured_fraction_theta_full 1.
_diffrn_measured_fraction_theta_max 1.
_diffrn_measurement_device_type Stoe_Stadi-4_4-circle_diffractometer
_diffrn_measurement_method \w-2\q_scans
_diffrn_radiation_type CuK\a
_diffrn_radiation_wavelength 1.54183
_diffrn_reflns_av_R_equivalents .04
_diffrn_reflns_limit_h_max 8
_diffrn_reflns_limit_h_min -8
_diffrn_reflns_limit_k_max 12
_diffrn_reflns_limit_k_min -12
_diffrn_reflns_limit_l_max 15
_diffrn_reflns_limit_l_min -15
_diffrn_reflns_number 3845
_diffrn_reflns_theta_full 54.5
_diffrn_reflns_theta_max 54.5
_diffrn_standards_decay_% 0
_diffrn_standards_interval_time 45
_diffrn_standards_number 2
_exptl_absorpt_coefficient_mu 3.088
_exptl_absorpt_correction_T_max .715121
_exptl_absorpt_correction_T_min .428439
_exptl_absorpt_correction_type numerical
_exptl_absorpt_process_details 'xtal_lsabs (Flack & al. 1992)'
_exptl_crystal_colour colorless
_exptl_crystal_density_diffrn 1.351
_exptl_crystal_density_meas ?
_exptl_crystal_description prism
_exptl_crystal_F_000 636
_exptl_crystal_size_max 0.50
_exptl_crystal_size_mid 0.20
_exptl_crystal_size_min 0.11
_refine_diff_density_max .272
_refine_diff_density_min -.248
_refine_ls_abs_structure_details Flack_xabs_refined
_refine_ls_abs_structure_Flack 0.01(3)
_refine_ls_extinction_coef 1811(301)
_refine_ls_extinction_method Zachariasen
_refine_ls_goodness_of_fit_ref 2.47(4)
_refine_ls_hydrogen_treatment mixed
_refine_ls_number_parameters 386
_refine_ls_number_reflns 3258
_refine_ls_R_factor_gt .051
_refine_ls_shift/su_max .0002
_refine_ls_structure_factor_coef F
_refine_ls_weighting_details \w=1/[\s^2(Fo)+0.0001(Fo^2)]
_refine_ls_weighting_scheme calc
_refine_ls_wR_factor_ref .049
_reflns_Friedel_coverage .94
_reflns_number_gt 3258
_reflns_number_total 3624
_reflns_threshold_expression 'refl observed if Fo > 3.99 \s(Fo)'
_cod_data_source_file b602468h.txt
_cod_data_source_block 5aH3
_cod_depositor_comments
;
The following automatic conversions were performed:

'_exptl_crystal_density_meas' value 'not_mesaured' was changed to '?'
- the value is perceived as not measured.

Automatic conversion script
Id: cif_fix_values 3008 2015-01-20 13:52:24Z robertas 
;
_cod_original_sg_symbol_H-M 'P 21'
_cod_database_code 7052270

loop_
_symmetry_equiv_pos_as_xyz
+x,+y,+z
-x,1/2+y,-z

loop_
_atom_site_label
_atom_site_fract_x
_atom_site_fract_y
_atom_site_fract_z
_atom_site_U_iso_or_equiv
_atom_site_occupancy
_atom_site_adp_type
N1 .2606(9) .4332(7) .2416(5) .031(5) 1.00000 Uani
N2 .0422(9) .3667(7) .2829(5) .031(5) 1.00000 Uani
N3 -.1177(9) .5788(8) .5979(6) .027(5) 1.00000 Uani
N4 .0440(9) .5093(8) .7067(5) .029(5) 1.00000 Uani
N5 .5636(8) .3470(7) .6794(5) .030(5) 1.00000 Uani
N6 .6798(8) .3366(7) .5552(5) .027(5) 1.00000 Uani
C1 .2258(11) .4611(9) .4043(7) .024(6) 1.00000 Uani
C2 .0865(11) .4634(9) .4635(6) .027(6) 1.00000 Uani
C3 .1485(10) .5189(9) .5547(6) .027(6) 1.00000 Uani
C4 .2883(11) .4529(9) .6021(7) .027(5) 1.00000 Uani
C5 .4215(10) .4408(9) .5412(6) .030(6) 1.00000 Uani
C6 .3620(10) .3882(9) .4483(6) .027(5) 1.00000 Uani
C7 .1753(10) .4206(9) .3106(6) .028(6) 1.00000 Uani
C8 .1802(11) .3872(10) .1638(6) .032(6) 1.00000 Uani
C9 .2163(12) .3822(11) .0757(7) .043(7) 1.00000 Uani
C10 .1044(12) .3306(11) .0153(7) .051(8) 1.00000 Uani
C11 -.0368(11) .2881(13) .0412(7) .055(8) 1.00000 Uani
C12 -.0715(11) .2927(11) .1300(7) .045(7) 1.00000 Uani
C13 .0394(11) .3437(9) .1902(6) .032(6) 1.00000 Uani
C14 .0239(11) .5329(9) .6176(6) .027(6) 1.00000 Uani
C15 -.1941(10) .5869(9) .6768(6) .028(6) 1.00000 Uani
C16 -.3408(11) .6268(10) .6913(7) .036(6) 1.00000 Uani
C17 -.3823(12) .6182(10) .7788(7) .043(7) 1.00000 Uani
C18 -.2784(12) .5706(10) .8482(7) .042(7) 1.00000 Uani
C19 -.1317(12) .5325(9) .8334(7) .039(7) 1.00000 Uani
C20 -.0922(11) .5415(9) .7442(7) .032(6) 1.00000 Uani
C21 .5512(10) .3735(8) .5904(6) .026(6) 1.00000 Uani
C22 .7070(10) .2928(9) .7013(7) .029(6) 1.00000 Uani
C23 .7759(11) .2506(9) .7834(6) .031(6) 1.00000 Uani
C24 .9239(12) .2029(10) .7828(7) .039(7) 1.00000 Uani
C25 1.0022(11) .1964(10) .7035(7) .036(6) 1.00000 Uani
C26 .9309(10) .2383(8) .6228(7) .028(6) 1.00000 Uani
C27 .7831(10) .2853(9) .6230(6) .026(6) 1.00000 Uani
O1a .5265(8) .5534(7) .2368(5) .048(5) 1.00000 Uani
C1a .6478(13) .5098(12) .1868(8) .061(8) 1.00000 Uani
O1b .4145(10) .8170(10) .0228(6) .077(7) 1.00000 Uani
C1b .4582(16) .7080(15) .0041(10) .082(11) 1.00000 Uani
Cl1 .2539(3) .78000 .63894(15) .0348(14) 1.00000 Uani
Cl2 .3308(3) .1289(3) .57366(16) .0364(14) 1.00000 Uani
Cl3 .3267(3) .3941(4) .82526(17) .0538(17) 1.00000 Uani
H1 .27141 .54498 .39411 .05000 1.00000 Uiso
H21 -.01537 .51186 .43701 .05000 1.00000 Uiso
H22 .04355 .37971 .47321 .05000 1.00000 Uiso
H3 .19623 .60042 .53857 .05000 1.00000 Uiso
H41 .34029 .48916 .66423 .05000 1.00000 Uiso
H42 .24786 .37030 .61993 .05000 1.00000 Uiso
H5 .47057 .51998 .52062 .05000 1.00000 Uiso
H61 .46571 .39242 .41089 .05000 1.00000 Uiso
H62 .32999 .30139 .46033 .05000 1.00000 Uiso
H9 .33627 .40971 .06472 .05000 1.00000 Uiso
H10 .12236 .34320 -.05468 .05000 1.00000 Uiso
H11 -.12670 .25401 -.01024 .05000 1.00000 Uiso
H12 -.17414 .25211 .15429 .05000 1.00000 Uiso
H16 -.42611 .66376 .63925 .05000 1.00000 Uiso
H17 -.49794 .65400 .78677 .05000 1.00000 Uiso
H18 -.31801 .57279 .91437 .05000 1.00000 Uiso
H19 -.04961 .49743 .88622 .05000 1.00000 Uiso
H23 .71193 .24448 .84168 .05000 1.00000 Uiso
H24 .99799 .17716 .84187 .05000 1.00000 Uiso
H25 1.12348 .17070 .71173 .05000 1.00000 Uiso
H26 .98730 .22854 .56177 .05000 1.00000 Uiso
H11a .71857 .57868 .16650 .05000 1.00000 Uiso
H12a .59406 .46569 .12691 .05000 1.00000 Uiso
H13a .72034 .45156 .22865 .05000 1.00000 Uiso
H11b .58473 .70164 .00490 .05000 1.00000 Uiso
H12b .40204 .68339 -.06207 .05000 1.00000 Uiso
H13b .41828 .65101 .05428 .05000 1.00000 Uiso
H01 .356(12) .470(8) .244(7) .05000 1.00000 Uiso
H02 -.046(11) .347(8) .318(7) .05000 1.00000 Uiso
H03 -.166(11) .603(9) .549(7) .05000 1.00000 Uiso
H04 .131(12) .473(9) .736(7) .05000 1.00000 Uiso
H05 .476(10) .383(8) .722(6) .05000 1.00000 Uiso
H06 .704(11) .350(8) .492(7) .05000 1.00000 Uiso
H1a .590(11) .590(9) .291(7) .05000 1.00000 Uiso
H1b .511(11) .860(8) .075(6) .05000 1.00000 Uiso

loop_
_atom_site_aniso_label
_atom_site_aniso_U_11
_atom_site_aniso_U_22
_atom_site_aniso_U_33
_atom_site_aniso_U_12
_atom_site_aniso_U_13
_atom_site_aniso_U_23
N1 .021(5) .041(6) .031(5) -.003(4) .003(4) -.001(5)
N2 .021(5) .052(7) .021(5) .003(5) .006(4) .003(5)
N3 .022(5) .031(6) .028(5) .003(4) .004(4) .001(5)
N4 .032(5) .035(6) .021(5) .008(4) .005(4) .002(4)
N5 .025(5) .041(6) .023(5) .006(4) .001(4) .002(4)
N6 .026(5) .034(5) .021(5) .002(4) .005(4) -.004(5)
C1 .023(6) .030(6) .021(6) .002(5) .008(5) .001(5)
C2 .022(6) .036(7) .022(6) -.001(5) .006(4) -.008(5)
C3 .026(6) .036(7) .021(5) .003(5) .004(5) -.002(5)
C4 .022(5) .038(6) .021(5) -.000(5) -.000(4) -.005(5)
C5 .022(6) .039(7) .028(6) -.003(5) .004(5) -.004(5)
C6 .027(5) .034(6) .019(5) .008(5) .003(4) .001(5)
C7 .023(6) .041(7) .021(6) .000(5) .002(5) -.002(5)
C8 .027(6) .043(7) .028(6) -.001(6) .009(5) .008(6)
C9 .040(7) .061(8) .029(6) -.003(6) .007(5) .001(6)
C10 .046(7) .080(10) .029(6) .016(7) .005(6) .005(7)
C11 .033(7) .097(10) .034(7) -.012(7) -.001(5) -.012(8)
C12 .033(6) .078(9) .024(6) -.008(7) .006(5) -.007(7)
C13 .027(6) .047(7) .022(6) .004(5) .001(5) -.005(5)
C14 .029(6) .025(6) .027(6) -.000(5) .004(5) -.003(5)
C15 .026(6) .034(7) .026(6) .000(5) .012(5) -.001(5)
C16 .036(6) .038(7) .037(7) .006(6) .013(5) .002(6)
C17 .039(6) .053(8) .040(7) -.001(6) .019(6) -.008(7)
C18 .045(7) .057(8) .027(6) .003(7) .015(6) -.005(6)
C19 .053(7) .038(7) .029(6) .003(6) .015(5) -.001(6)
C20 .024(6) .044(8) .029(6) -.002(5) .008(5) -.009(6)
C21 .022(6) .025(7) .031(6) -.003(5) .002(5) -.003(5)
C22 .021(6) .030(7) .036(6) -.003(5) .005(5) .005(6)
C23 .034(6) .034(7) .025(6) .004(5) -.001(5) .003(5)
C24 .039(7) .045(8) .034(7) .005(6) -.001(6) .004(6)
C25 .024(6) .044(7) .040(7) .005(5) .003(5) -.002(6)
C26 .020(6) .034(7) .031(6) -.003(5) .002(5) -.004(5)
C27 .024(6) .031(6) .022(6) -.004(5) -.002(4) -.001(6)
O1a .035(5) .063(6) .046(5) -.010(4) .007(4) -.008(5)
C1a .043(8) .088(11) .051(8) .001(7) .006(6) -.002(8)
O1b .055(6) .113(9) .060(6) .012(6) -.010(5) -.009(6)
C1b .054(9) .123(14) .072(10) .009(9) .013(8) -.034(11)
Cl1 .0339(14) .0430(16) .0289(14) .0004(13) .0098(11) -.0015(13)
Cl2 .0392(15) .0417(16) .0282(14) .0002(14) .0025(11) -.0000(13)
Cl3 .0376(15) .094(3) .0312(15) .0082(16) .0090(12) .0156(16)

loop_
_atom_type_symbol
_atom_type_scat_source
_atom_type_scat_dispersion_real
_atom_type_scat_dispersion_imag
C Int._Tables_Vol_IV_Tables_2.2B_and_2.3.1 .017 .009
H Int._Tables_Vol_IV_Tables_2.2B_and_2.3.1 0 0
O Int._Tables_Vol_IV_Tables_2.2B_and_2.3.1 .047 .032
N Int._Tables_Vol_IV_Tables_2.2B_and_2.3.1 .029 .018
Cl Int._Tables_Vol_IV_Tables_2.2B_and_2.3.1 .348 .702

loop_
_geom_angle_atom_site_label_1
_geom_angle_atom_site_label_2
_geom_angle_atom_site_label_3
_geom_angle_site_symmetry_1
_geom_angle_site_symmetry_2
_geom_angle_site_symmetry_3
_geom_angle
C7 N1 C8 . . . 109.8(8)
C7 N1 H01 . . . 125(7)
C8 N1 H01 . . . 125(7)
C7 N2 C13 . . . 109.0(8)
C7 N2 H02 . . . 129(6)
C13 N2 H02 . . . 122(6)
C14 N3 C15 . . . 109.4(8)
C14 N3 H03 . . . 133(7)
C15 N3 H03 . . . 118(7)
C14 N4 C20 . . . 108.2(8)
C14 N4 H04 . . . 125(7)
C20 N4 H04 . . . 127(7)
C21 N5 C22 . . . 108.3(8)
C21 N5 H05 . . . 119(5)
C22 N5 H05 . . . 132(5)
C21 N6 C27 . . . 109.7(8)
C21 N6 H06 . . . 125(6)
C27 N6 H06 . . . 125(6)
C2 C1 C6 . . . 110.9(8)
C2 C1 C7 . . . 111.8(8)
C6 C1 C7 . . . 110.5(8)
C1 C2 C3 . . . 107.1(7)
C2 C3 C4 . . . 111.4(8)
C2 C3 C14 . . . 113.3(8)
C4 C3 C14 . . . 109.7(8)
C3 C4 C5 . . . 111.3(8)
C4 C5 C6 . . . 111.8(7)
C4 C5 C21 . . . 108.4(8)
C6 C5 C21 . . . 112.5(8)
C1 C6 C5 . . . 108.6(8)
N1 C7 N2 . . . 109.4(8)
N1 C7 C1 . . . 123.9(8)
N2 C7 C1 . . . 126.7(8)
N1 C8 C9 . . . 132.0(9)
N1 C8 C13 . . . 105.8(8)
C9 C8 C13 . . . 122.2(9)
C8 C9 C10 . . . 115.5(10)
C9 C10 C11 . . . 122.5(10)
C10 C11 C12 . . . 121.6(10)
C11 C12 C13 . . . 116.1(9)
N2 C13 C8 . . . 106.1(8)
N2 C13 C12 . . . 131.8(9)
C8 C13 C12 . . . 122.1(9)
N3 C14 N4 . . . 108.8(9)
N3 C14 C3 . . . 126.4(8)
N4 C14 C3 . . . 124.5(8)
N3 C15 C16 . . . 131.5(9)
N3 C15 C20 . . . 105.9(8)
C16 C15 C20 . . . 122.6(9)
C15 C16 C17 . . . 116.5(9)
C16 C17 C18 . . . 121.1(10)
C17 C18 C19 . . . 122.0(10)
C18 C19 C20 . . . 116.0(9)
N4 C20 C15 . . . 107.8(8)
N4 C20 C19 . . . 130.4(9)
C15 C20 C19 . . . 121.8(9)
N5 C21 N6 . . . 108.9(8)
N5 C21 C5 . . . 125.6(8)
N6 C21 C5 . . . 125.3(8)
N5 C22 C23 . . . 130.7(9)
N5 C22 C27 . . . 107.9(8)
C23 C22 C27 . . . 121.4(9)
C22 C23 C24 . . . 116.2(9)
C23 C24 C25 . . . 122.5(9)
C24 C25 C26 . . . 120.2(9)
C25 C26 C27 . . . 117.6(9)
N6 C27 C22 . . . 105.1(8)
N6 C27 C26 . . . 132.7(8)
C22 C27 C26 . . . 122.2(8)
C1a O1a H1a . . . 102(6)
C1b O1b H1b . . . 111(5)

loop_
_geom_bond_atom_site_label_1
_geom_bond_atom_site_label_2
_geom_bond_site_symmetry_1
_geom_bond_site_symmetry_2
_geom_bond_distance
N1 C7 . . 1.327(12)
N1 C8 . . 1.394(12)
N1 H01 . . .92(10)
N2 C7 . . 1.328(12)
N2 C13 . . 1.405(12)
N2 H02 . . .99(10)
N3 C14 . . 1.328(12)
N3 C15 . . 1.405(13)
N3 H03 . . .85(10)
N4 C14 . . 1.348(12)
N4 C20 . . 1.392(13)
N4 H04 . . .93(10)
N5 C21 . . 1.354(12)
N5 C22 . . 1.388(12)
N5 H05 . . 1.12(10)
N6 C21 . . 1.335(12)
N6 C27 . . 1.406(11)
N6 H06 . . .99(10)
C1 C2 . . 1.549(14)
C1 C6 . . 1.536(13)
C1 C7 . . 1.495(13)
C2 C3 . . 1.551(13)
C3 C4 . . 1.533(13)
C3 C14 . . 1.496(13)
C4 C5 . . 1.531(14)
C5 C6 . . 1.551(12)
C5 C21 . . 1.491(12)
C8 C9 . . 1.379(14)
C8 C13 . . 1.399(13)
C9 C10 . . 1.382(14)
C10 C11 . . 1.394(15)
C11 C12 . . 1.386(14)
C12 C13 . . 1.372(13)
C15 C16 . . 1.373(13)
C15 C20 . . 1.367(13)
C16 C17 . . 1.388(15)
C17 C18 . . 1.406(14)
C18 C19 . . 1.368(15)
C19 C20 . . 1.406(14)
C22 C23 . . 1.392(13)
C22 C27 . . 1.394(13)
C23 C24 . . 1.383(14)
C24 C25 . . 1.416(15)
C25 C26 . . 1.382(13)
C26 C27 . . 1.376(13)
O1a C1a . . 1.431(14)
O1a H1a . . 1.01(9)
O1b C1b . . 1.38(2)
O1b H1b . . 1.18(9)

loop_
_geom_hbond_atom_site_label_D
_geom_hbond_atom_site_label_H
_geom_hbond_atom_site_label_A
_geom_hbond_site_symmetry_D
_geom_hbond_site_symmetry_H
_geom_hbond_site_symmetry_A
_geom_hbond_distance_DH
_geom_hbond_distance_HA
_geom_hbond_distance_DA
_geom_hbond_angle_DHA
N1 H01 O1a . . . 0.92(10) 1.77(10) 2.681(10) 172(9)
N2 H02 Cl1 . . 2_546 0.99(9) 2.10(9) 3.062(8) 165(7)
N3 H03 Cl2 . . 2_556 0.85(9) 2.20(9) 3.034(8) 166(9)
N4 H04 Cl3 . . . 0.93(9) 2.22(9) 3.144(8) 171(9)
N5 H05 Cl3 . . . 1.12(9) 2.09(9) 3.163(8) 159(7)
N6 H06 Cl1 . . 2_646 0.99(10) 2.19(10) 3.075(8) 149(7)
O1a H1a Cl2 . . 2_656 1.01(9) 2.12(9) 3.085(7) 160(8)
O1b H1b Cl3 . . 2_656 1.18(8) 1.97(8) 3.127(8) 166(7)

loop_
_geom_torsion_atom_site_label_1
_geom_torsion_atom_site_label_2
_geom_torsion_atom_site_label_3
_geom_torsion_atom_site_label_4
_geom_torsion_site_symmetry_1
_geom_torsion_site_symmetry_2
_geom_torsion_site_symmetry_3
_geom_torsion_site_symmetry_4
_geom_torsion
C8 N1 C7 N2 . . . . .9(12)
C8 N1 C7 C1 . . . . -179.5(9)
H01 N1 C7 N2 . . . . 178(8)
H01 N1 C7 C1 . . . . -2(8)
C7 N1 C8 C9 . . . . 177.8(12)
C7 N1 C8 C13 . . . . -.8(12)
H01 N1 C8 C9 . . . . 0(8)
H01 N1 C8 C13 . . . . -178(8)
C13 N2 C7 N1 . . . . -.6(11)
C13 N2 C7 C1 . . . . 179.8(10)
H02 N2 C7 N1 . . . . -178(7)
H02 N2 C7 C1 . . . . 2(7)
C7 N2 C13 C8 . . . . .1(11)
C7 N2 C13 C12 . . . . -178.5(12)
H02 N2 C13 C8 . . . . 178(7)
H02 N2 C13 C12 . . . . 0(7)
C15 N3 C14 N4 . . . . .4(11)
C15 N3 C14 C3 . . . . -174.1(9)
H03 N3 C14 N4 . . . . -180(8)
H03 N3 C14 C3 . . . . 6(9)
C14 N3 C15 C16 . . . . -179.3(11)
C14 N3 C15 C20 . . . . -1.1(11)
H03 N3 C15 C16 . . . . 1(8)
H03 N3 C15 C20 . . . . 179(8)
C20 N4 C14 N3 . . . . .4(11)
C20 N4 C14 C3 . . . . 175.1(9)
H04 N4 C14 N3 . . . . 176(8)
H04 N4 C14 C3 . . . . -9(8)
C14 N4 C20 C15 . . . . -1.1(11)
C14 N4 C20 C19 . . . . 178.4(11)
H04 N4 C20 C15 . . . . -177(8)
H04 N4 C20 C19 . . . . 3(8)
C22 N5 C21 N6 . . . . .9(11)
C22 N5 C21 C5 . . . . -174.6(9)
H05 N5 C21 N6 . . . . 170(6)
H05 N5 C21 C5 . . . . -5(6)
C21 N5 C22 C23 . . . . 179.0(11)
C21 N5 C22 C27 . . . . -.6(11)
H05 N5 C22 C23 . . . . 11(7)
H05 N5 C22 C27 . . . . -168(7)
C27 N6 C21 N5 . . . . -.9(11)
C27 N6 C21 C5 . . . . 174.6(9)
H06 N6 C21 N5 . . . . -176(7)
H06 N6 C21 C5 . . . . 0(7)
C21 N6 C27 C22 . . . . .6(11)
C21 N6 C27 C26 . . . . -177.3(11)
H06 N6 C27 C22 . . . . 175(7)
H06 N6 C27 C26 . . . . -3(7)
C6 C1 C2 C3 . . . . 62.3(10)
C7 C1 C2 C3 . . . . -173.8(8)
C2 C1 C6 C5 . . . . -61.1(10)
C7 C1 C6 C5 . . . . 174.3(8)
C2 C1 C7 N1 . . . . 164.9(9)
C2 C1 C7 N2 . . . . -15.6(14)
C6 C1 C7 N1 . . . . -71.0(12)
C6 C1 C7 N2 . . . . 108.5(11)
C1 C2 C3 C4 . . . . -58.9(10)
C1 C2 C3 C14 . . . . 176.9(8)
C2 C3 C4 C5 . . . . 56.0(11)
C14 C3 C4 C5 . . . . -177.8(8)
C2 C3 C14 N3 . . . . -50.0(13)
C2 C3 C14 N4 . . . . 136.3(10)
C4 C3 C14 N3 . . . . -175.2(9)
C4 C3 C14 N4 . . . . 11.1(13)
C3 C4 C5 C6 . . . . -54.0(11)
C3 C4 C5 C21 . . . . -178.6(8)
C4 C5 C6 C1 . . . . 56.0(10)
C21 C5 C6 C1 . . . . 178.3(8)
C4 C5 C21 N5 . . . . -12.0(13)
C4 C5 C21 N6 . . . . 173.1(9)
C6 C5 C21 N5 . . . . -136.1(9)
C6 C5 C21 N6 . . . . 49.0(12)
N1 C8 C9 C10 . . . . -178.9(11)
C13 C8 C9 C10 . . . . -.5(17)
N1 C8 C13 N2 . . . . .4(11)
N1 C8 C13 C12 . . . . 179.1(10)
C9 C8 C13 N2 . . . . -178.4(10)
C9 C8 C13 C12 . . . . .3(17)
C8 C9 C10 C11 . . . . 1.1(18)
C9 C10 C11 C12 . . . . -2(2)
C10 C11 C12 C13 . . . . 1.5(19)
C11 C12 C13 N2 . . . . 177.6(11)
C11 C12 C13 C8 . . . . -.8(17)
N3 C15 C16 C17 . . . . 177.5(11)
C20 C15 C16 C17 . . . . -.4(16)
N3 C15 C20 N4 . . . . 1.3(11)
N3 C15 C20 C19 . . . . -178.3(9)
C16 C15 C20 N4 . . . . 179.7(10)
C16 C15 C20 C19 . . . . .1(16)
C15 C16 C17 C18 . . . . -.2(16)
C16 C17 C18 C19 . . . . 1.1(18)
C17 C18 C19 C20 . . . . -1.4(16)
C18 C19 C20 N4 . . . . -178.7(11)
C18 C19 C20 C15 . . . . .8(15)
N5 C22 C23 C24 . . . . -178.5(10)
C27 C22 C23 C24 . . . . 1.0(15)
N5 C22 C27 N6 . . . . -.0(11)
N5 C22 C27 C26 . . . . 178.2(9)
C23 C22 C27 N6 . . . . -179.6(9)
C23 C22 C27 C26 . . . . -1.4(16)
C22 C23 C24 C25 . . . . -.2(15)
C23 C24 C25 C26 . . . . -.1(16)
C24 C25 C26 C27 . . . . -.3(15)
C25 C26 C27 N6 . . . . 178.7(11)
C25 C26 C27 C22 . . . . 1.0(15)
